data_7229057
loop_
_publ_author_name
'Latifi, Elnaz'
'Marchese, Austin'
'Hulls, Margaret'
'Soldatov, Dmitriy V.'
'Schlaf, Marcel'

_publ_section_title
;
 [Ru(triphos)(CH3CN)3](OTf)2 as a homogeneous catalyst for the
 hydrogenation of biomass derived 2,5-hexanedione and 2,5-dimethyl-furan
 in aqueous acidic medium.
;
_journal_name_full 'Green Chem.'
_journal_paper_doi 10.1039/C7GC01956D
_journal_year 2017
_chemical_absolute_configuration ad
_chemical_formula_moiety 'C47 H48 N3 P3 Ru, 2(C F3 O3 S)'
_chemical_formula_sum 'C49 H48 F6 N3 O6 P3 Ru S2'
_chemical_formula_weight 1147.00
_chemical_name_common '[Ru(MeCN)3(tripphos)](CF3SO3)2'
_chemical_name_systematic
;
 ?
;
_space_group_crystal_system monoclinic
_space_group_IT_number 4
_space_group_name_Hall 'P 2yb'
_space_group_name_H-M_alt 'P 1 21 1'
_symmetry_space_group_name_Hall 'P 2yb'
_symmetry_space_group_name_H-M 'P 1 21 1'
_atom_sites_solution_hydrogens geom
_audit_creation_method SHELXL-2013
_audit_update_record
;
2017-03-03 deposited with the CCDC.
2017-09-04 downloaded from the CCDC.
;
_cell_angle_alpha 90
_cell_angle_beta 91.014(2)
_cell_angle_gamma 90
_cell_formula_units_Z 4
_cell_length_a 16.0271(3)
_cell_length_b 13.2323(3)
_cell_length_c 24.2112(5)
_cell_measurement_reflns_used 24197
_cell_measurement_temperature 150(2)
_cell_measurement_theta_max 31.3860
_cell_measurement_theta_min 2.8270
_cell_volume 5133.80(18)
_computing_cell_refinement
;
CrysAlisPro, Agilent Technologies,
Version 1.171.36.28 (release 01-02-2013 CrysAlis171 .NET)
(compiled Feb  1 2013,16:14:44)
;
_computing_data_collection
;
CrysAlisPro, Agilent Technologies,
Version 1.171.36.28 (release 01-02-2013 CrysAlis171 .NET)
(compiled Feb  1 2013,16:14:44)
;
_computing_data_reduction
;
CrysAlisPro, Agilent Technologies,
Version 1.171.36.28 (release 01-02-2013 CrysAlis171 .NET)
(compiled Feb  1 2013,16:14:44)
;
_computing_structure_refinement 'SHELXL-2013 (Sheldrick, 2013)'
_computing_structure_solution 'SHELXS-2013 (Sheldrick, 2013)'
_diffrn_ambient_temperature 150(2)
_diffrn_detector_area_resol_mean 10.3693
_diffrn_measured_fraction_theta_full 0.998
_diffrn_measured_fraction_theta_max 0.994
_diffrn_measurement_device_type 'SuperNova, Dual, Cu at zero, Atlas'
_diffrn_measurement_method '\w scans'
_diffrn_radiation_type MoK\a
_diffrn_radiation_wavelength 0.71073
_diffrn_reflns_av_unetI/netI 0.0414
_diffrn_reflns_Laue_measured_fraction_full 0.998
_diffrn_reflns_Laue_measured_fraction_max 0.994
_diffrn_reflns_limit_h_max 23
_diffrn_reflns_limit_h_min -23
_diffrn_reflns_limit_k_max 19
_diffrn_reflns_limit_k_min -19
_diffrn_reflns_limit_l_max 35
_diffrn_reflns_limit_l_min -35
_diffrn_reflns_number 36595
_diffrn_reflns_point_group_measured_fraction_full 0.998
_diffrn_reflns_point_group_measured_fraction_max 0.994
_diffrn_reflns_theta_full 25.242
_diffrn_reflns_theta_max 31.607
_diffrn_reflns_theta_min 2.806
_diffrn_source 'SuperNova (Mo) X-ray Source'
_exptl_absorpt_coefficient_mu 0.552
_exptl_absorpt_correction_T_max 1.00000
_exptl_absorpt_correction_T_min 0.89219
_exptl_absorpt_correction_type multi-scan
_exptl_absorpt_process_details
;
CrysAlisPro, Agilent Technologies,
Version 1.171.36.28 (release 01-02-2013 CrysAlis171 .NET)
(compiled Feb  1 2013,16:14:44)
Empirical absorption correction using spherical harmonics,
 implemented in SCALE3 ABSPACK scaling algorithm.
;
_exptl_crystal_colour pale-yellow
_exptl_crystal_density_diffrn 1.484
_exptl_crystal_description prism
_exptl_crystal_F_000 2344
_exptl_crystal_recrystallization_method 'Re-crystallisation from solvent: methanol, ethyl ether'
_exptl_crystal_size_max 0.300
_exptl_crystal_size_mid 0.250
_exptl_crystal_size_min 0.200
_refine_diff_density_max 1.233
_refine_diff_density_min -2.850
_refine_diff_density_rms 0.116
_refine_ls_abs_structure_details
;
 Flack x determined using 12096 quotients [(I+)-(I-)]/[(I+)+(I-)]
 (Parsons and Flack (2004), Acta Cryst. A60, s61).
;
_refine_ls_abs_structure_Flack 0.001(16)
_refine_ls_extinction_method none
_refine_ls_goodness_of_fit_ref 1.062
_refine_ls_hydrogen_treatment constr
_refine_ls_matrix_type full
_refine_ls_number_parameters 1212
_refine_ls_number_reflns 36595
_refine_ls_number_restraints 297
_refine_ls_restrained_S_all 1.063
_refine_ls_R_factor_all 0.0822
_refine_ls_R_factor_gt 0.0619
_refine_ls_shift/su_max 0.000
_refine_ls_shift/su_mean 0.000
_refine_ls_structure_factor_coef Fsqd
_refine_ls_weighting_details 'w=1/[\s^2^(Fo^2^)+(0.1209P)^2^+0.3773P] where P=(Fo^2^+2Fc^2^)/3'
_refine_ls_weighting_scheme calc
_refine_ls_wR_factor_gt 0.1605
_refine_ls_wR_factor_ref 0.1724
_reflns_Friedel_coverage 0.927
_reflns_Friedel_fraction_full 0.999
_reflns_Friedel_fraction_max 0.994
_reflns_number_gt 30639
_reflns_number_total 36595
_reflns_threshold_expression 'I > 2\s(I)'
_cod_data_source_file c7gc01956d4.cif
_cod_data_source_block shelx
_cod_database_code 7229057
_shelx_space_group_comment
;
The symmetry employed for this shelxl refinement is uniquely defined
by the following loop, which should always be used as a source of
symmetry information in preference to the above space-group names.
They are only intended as comments.
;
_shelx_estimated_absorpt_t_min 0.852
_shelx_estimated_absorpt_t_max 0.898
_shelxl_version_number 2013-4

loop_
_space_group_symop_operation_xyz
'x, y, z'
'-x, y+1/2, -z'

loop_
_atom_site_label
_atom_site_type_symbol
_atom_site_fract_x
_atom_site_fract_y
_atom_site_fract_z
_atom_site_U_iso_or_equiv
_atom_site_adp_type
_atom_site_occupancy
_atom_site_site_symmetry_order
_atom_site_calc_flag
_atom_site_refinement_flags_posn
_atom_site_refinement_flags_adp
_atom_site_refinement_flags_occupancy
_atom_site_disorder_assembly
_atom_site_disorder_group
Ru1A Ru 0.23749(4) 0.5389(3) 0.08321(3) 0.02591(14) Uani 1 1 d . . . . .
N1A N 0.1108(2) 0.5010(6) 0.0701(3) 0.0429(19) Uani 1 1 d D U . . .
C1A C 0.0460(2) 0.4772(7) 0.0566(4) 0.060(3) Uani 1 1 d D U . . .
C2A C -0.0377(2) 0.4486(8) 0.0404(5) 0.103(6) Uani 1 1 d D U . . .
H2A1 H -0.0544 0.3888 0.0614 0.155 Uiso 1 1 calc R U . . .
H2A2 H -0.0397 0.4331 0.0009 0.155 Uiso 1 1 calc R U . . .
H2A3 H -0.0760 0.5044 0.0481 0.155 Uiso 1 1 calc R U . . .
N2A N 0.2381(4) 0.5518(7) -0.00348(11) 0.0361(17) Uani 1 1 d D U . . .
C3A C 0.2347(7) 0.5597(8) -0.04966(11) 0.053(3) Uani 1 1 d D U . . .
C4A C 0.2317(11) 0.5722(11) -0.10881(11) 0.086(5) Uani 1 1 d D U . . .
H4A1 H 0.2882 0.5668 -0.1233 0.130 Uiso 1 1 calc R U . . .
H4A2 H 0.2085 0.6388 -0.1179 0.130 Uiso 1 1 calc R U . . .
H4A3 H 0.1963 0.5196 -0.1254 0.130 Uiso 1 1 calc R U . . .
N3A N 0.2552(5) 0.38614(19) 0.0648(3) 0.0411(18) Uani 1 1 d D U . . .
C5A C 0.2537(8) 0.30636(18) 0.0494(3) 0.055(3) Uani 1 1 d D U . . .
C6A C 0.2518(14) 0.2022(2) 0.0311(4) 0.098(5) Uani 1 1 d D U . . .
H6A1 H 0.3034 0.1682 0.0432 0.148 Uiso 1 1 calc R U . . .
H6A2 H 0.2471 0.2000 -0.0093 0.148 Uiso 1 1 calc R U . . .
H6A3 H 0.2038 0.1678 0.0471 0.148 Uiso 1 1 calc R U . . .
C7A C 0.3981(6) 0.6853(8) 0.1305(4) 0.0342(19) Uani 1 1 d . . . . .
H7A1 H 0.4556 0.6815 0.1459 0.041 Uiso 1 1 calc R U . . .
H7A2 H 0.3960 0.7435 0.1048 0.041 Uiso 1 1 calc R U . . .
C8A C 0.3183(5) 0.6082(8) 0.2098(3) 0.0286(16) Uani 1 1 d . . . . .
H8A1 H 0.3011 0.6281 0.2474 0.034 Uiso 1 1 calc R U . . .
H8A2 H 0.3695 0.5668 0.2139 0.034 Uiso 1 1 calc R U . . .
C9A C 0.2588(6) 0.7613(9) 0.1580(4) 0.037(2) Uani 1 1 d . . . . .
H9A1 H 0.2715 0.8336 0.1518 0.045 Uiso 1 1 calc R U . . .
H9A2 H 0.2180 0.7574 0.1882 0.045 Uiso 1 1 calc R U . . .
C10A C 0.3404(5) 0.7065(8) 0.1769(4) 0.0337(19) Uani 1 1 d . . . . .
C11A C 0.3830(6) 0.7770(8) 0.2189(5) 0.043(2) Uani 1 1 d . . . . .
H11A H 0.4379 0.7497 0.2292 0.064 Uiso 1 1 calc R U . . .
H11B H 0.3487 0.7822 0.2519 0.064 Uiso 1 1 calc R U . . .
H11C H 0.3897 0.8441 0.2025 0.064 Uiso 1 1 calc R U . . .
C12A C 0.4306(6) 0.5878(10) 0.0260(4) 0.041(2) Uani 1 1 d . . . . .
C13A C 0.4715(13) 0.6741(19) 0.0117(6) 0.120(9) Uani 1 1 d . . . . .
H13A H 0.4756 0.7291 0.0368 0.144 Uiso 1 1 calc R U . . .
C14A C 0.5071(18) 0.681(2) -0.0403(7) 0.166(15) Uani 1 1 d . U . . .
H14A H 0.5384 0.7391 -0.0496 0.199 Uiso 1 1 calc R U . . .
C15A C 0.4982(10) 0.6061(14) -0.0775(5) 0.078(4) Uani 1 1 d . . . . .
H15A H 0.5140 0.6162 -0.1148 0.093 Uiso 1 1 calc R U . . .
C16A C 0.4674(8) 0.5193(14) -0.0620(5) 0.068(4) Uani 1 1 d . . . . .
H16A H 0.4701 0.4633 -0.0865 0.081 Uiso 1 1 calc R U . . .
C17A C 0.4300(8) 0.5058(11) -0.0097(5) 0.056(3) Uani 1 1 d . . . . .
H17A H 0.4057 0.4432 0.0004 0.067 Uiso 1 1 calc R U . . .
C18A C 0.4458(5) 0.4768(8) 0.1249(4) 0.0323(19) Uani 1 1 d . . . . .
C19A C 0.5300(6) 0.5001(9) 0.1324(5) 0.046(2) Uani 1 1 d . . . . .
H19A H 0.5499 0.5640 0.1205 0.055 Uiso 1 1 calc R U . . .
C20A C 0.5838(7) 0.4349(10) 0.1561(5) 0.053(3) Uani 1 1 d . . . . .
H20A H 0.6416 0.4503 0.1586 0.063 Uiso 1 1 calc R U . . .
C21A C 0.5526(6) 0.3412(9) 0.1778(5) 0.047(3) Uani 1 1 d . . . . .
H21A H 0.5889 0.2971 0.1977 0.056 Uiso 1 1 calc R U . . .
C22A C 0.4692(7) 0.3153(10) 0.1695(5) 0.047(3) Uani 1 1 d . . . . .
H22A H 0.4483 0.2518 0.1813 0.057 Uiso 1 1 calc R U . . .
C23A C 0.4172(5) 0.3860(8) 0.1430(4) 0.0342(19) Uani 1 1 d . . . . .
H23A H 0.3598 0.3701 0.1376 0.041 Uiso 1 1 calc R U . . .
C24A C 0.2515(6) 0.4075(8) 0.2133(4) 0.034(2) Uani 1 1 d . . . . .
C25A C 0.2167(6) 0.3193(9) 0.1916(6) 0.046(3) Uani 1 1 d . . . . .
H25A H 0.1836 0.3209 0.1587 0.055 Uiso 1 1 calc R U . . .
C26A C 0.2317(7) 0.2292(8) 0.2190(6) 0.052(3) Uani 1 1 d . . . . .
H26A H 0.2104 0.1684 0.2033 0.062 Uiso 1 1 calc R U . . .
C27A C 0.2751(7) 0.2242(9) 0.2670(6) 0.058(3) Uani 1 1 d . . . . .
H27A H 0.2813 0.1613 0.2855 0.070 Uiso 1 1 calc R U . . .
C28A C 0.3099(7) 0.3088(13) 0.2887(6) 0.066(4) Uani 1 1 d . . . . .
H28A H 0.3429 0.3047 0.3216 0.079 Uiso 1 1 calc R U . . .
C29A C 0.2973(6) 0.4024(9) 0.2629(5) 0.041(2) Uani 1 1 d . . . . .
H29A H 0.3198 0.4622 0.2789 0.049 Uiso 1 1 calc R U . . .
C30A C 0.1389(5) 0.5653(8) 0.2122(4) 0.0329(19) Uani 1 1 d . . . . .
C31A C 0.0671(6) 0.5160(10) 0.1950(5) 0.050(3) Uani 1 1 d . . . . .
H31A H 0.0700 0.4663 0.1668 0.060 Uiso 1 1 calc R U . . .
C32A C -0.0097(8) 0.5380(16) 0.2186(6) 0.076(4) Uani 1 1 d . . . . .
H32A H -0.0586 0.5034 0.2065 0.091 Uiso 1 1 calc R U . . .
C33A C -0.0140(7) 0.6116(12) 0.2601(6) 0.062(4) Uani 1 1 d . . . . .
H33A H -0.0663 0.6291 0.2753 0.074 Uiso 1 1 calc R U . . .
C34A C 0.0586(7) 0.6587(10) 0.2790(5) 0.048(3) Uani 1 1 d . . . . .
H34A H 0.0570 0.7054 0.3088 0.057 Uiso 1 1 calc R U . . .
C35A C 0.1338(6) 0.6365(9) 0.2535(4) 0.039(2) Uani 1 1 d . . . . .
H35A H 0.1829 0.6714 0.2650 0.047 Uiso 1 1 calc R U . . .
C36A C 0.1007(6) 0.7409(9) 0.0984(4) 0.037(2) Uani 1 1 d . . . . .
C37A C 0.0622(9) 0.7830(14) 0.1439(5) 0.071(5) Uani 1 1 d . . . . .
H37A H 0.0934 0.7949 0.1770 0.085 Uiso 1 1 calc R U . . .
C38A C -0.0240(10) 0.8083(18) 0.1408(6) 0.093(7) Uani 1 1 d . . . . .
H38A H -0.0490 0.8427 0.1707 0.112 Uiso 1 1 calc R U . . .
C39A C -0.0690(8) 0.7848(17) 0.0975(8) 0.089(6) Uani 1 1 d . . . . .
H39A H -0.1273 0.7971 0.0980 0.107 Uiso 1 1 calc R U . . .
C40A C -0.0353(7) 0.7428(13) 0.0509(7) 0.068(4) Uani 1 1 d . . . . .
H40A H -0.0693 0.7259 0.0197 0.082 Uiso 1 1 calc R U . . .
C41A C 0.0507(6) 0.7258(10) 0.0511(5) 0.050(3) Uani 1 1 d . . . . .
H41A H 0.0761 0.7033 0.0182 0.060 Uiso 1 1 calc R U . . .
C42A C 0.2442(6) 0.7974(9) 0.0417(4) 0.0376(19) Uani 1 1 d . U . . .
C45A C 0.2891(9) 0.9415(11) -0.0360(6) 0.063(3) Uani 1 1 d . U . . .
H45A H 0.3031 0.9905 -0.0630 0.075 Uiso 1 1 calc R U . A .
C43A C 0.2059(13) 0.8909(19) 0.0428(12) 0.058(5) Uani 0.536(13) 1 d . U P A -1
H43A H 0.1630 0.9020 0.0687 0.070 Uiso 0.536(13) 1 calc R U P A -1
C44A C 0.2259(16) 0.964(2) 0.0100(12) 0.070(5) Uani 0.536(13) 1 d . U P A -1
H44A H 0.2025 1.0298 0.0140 0.084 Uiso 0.536(13) 1 calc R U P A -1
C46A C 0.3222(16) 0.851(2) -0.0358(10) 0.062(5) Uani 0.536(13) 1 d . U P A -1
H46A H 0.3661 0.8378 -0.0607 0.074 Uiso 0.536(13) 1 calc R U P A -1
C47A C 0.2972(14) 0.7706(18) -0.0012(9) 0.049(4) Uani 0.536(13) 1 d . U P A -1
H47A H 0.3153 0.7030 -0.0067 0.059 Uiso 0.536(13) 1 calc R U P A -1
C43G C 0.3058(11) 0.8780(15) 0.0517(10) 0.039(4) Uani 0.464(13) 1 d . U P A -2
H43G H 0.3327 0.8810 0.0869 0.047 Uiso 0.464(13) 1 calc R U P A -2
C44G C 0.3266(14) 0.9493(16) 0.0129(11) 0.047(4) Uani 0.464(13) 1 d . U P A -2
H44G H 0.3658 1.0014 0.0208 0.057 Uiso 0.464(13) 1 calc R U P A -2
C46G C 0.2368(13) 0.8626(17) -0.0499(9) 0.043(4) Uani 0.464(13) 1 d . U P A -2
H46G H 0.2163 0.8553 -0.0867 0.052 Uiso 0.464(13) 1 calc R U P A -2
C47G C 0.2147(12) 0.7945(14) -0.0099(8) 0.036(4) Uani 0.464(13) 1 d . U P A -2
H47G H 0.1762 0.7426 -0.0197 0.043 Uiso 0.464(13) 1 calc R U P A -2
P1A P 0.37791(13) 0.5709(4) 0.09087(9) 0.0262(4) Uani 1 1 d . . . . .
P2A P 0.23657(13) 0.5302(4) 0.17901(8) 0.0241(4) Uani 1 1 d . . . . .
P3A P 0.21036(13) 0.7090(4) 0.09459(10) 0.0274(4) Uani 1 1 d . . . . .
Ru1B Ru 0.26050(4) 0.6211(3) 0.58269(3) 0.02349(13) Uani 1 1 d . . . . .
N1B N 0.2573(5) 0.77947(18) 0.5673(3) 0.0368(16) Uani 1 1 d D U . . .
C1B C 0.2681(5) 0.85844(18) 0.5522(3) 0.0379(19) Uani 1 1 d D U . . .
C2B C 0.2800(6) 0.96186(19) 0.5342(3) 0.046(2) Uani 1 1 d D U . . .
H2B1 H 0.2404 0.9773 0.5041 0.069 Uiso 1 1 calc R U . . .
H2B2 H 0.3371 0.9703 0.5212 0.069 Uiso 1 1 calc R U . . .
H2B3 H 0.2706 1.0079 0.5652 0.069 Uiso 1 1 calc R U . . .
N2B N 0.2609(4) 0.6135(6) 0.49500(11) 0.0245(13) Uani 1 1 d D U . . .
C3B C 0.2629(5) 0.6023(7) 0.44931(11) 0.037(2) Uani 1 1 d D U . . .
C4B C 0.2636(9) 0.5880(10) 0.39033(11) 0.070(4) Uani 1 1 d D U . . .
H4B1 H 0.2431 0.6493 0.3719 0.105 Uiso 1 1 calc R U . . .
H4B2 H 0.2275 0.5309 0.3803 0.105 Uiso 1 1 calc R U . . .
H4B3 H 0.3207 0.5741 0.3787 0.105 Uiso 1 1 calc R U . . .
N3B N 0.39038(17) 0.6429(6) 0.5752(3) 0.0284(14) Uani 1 1 d D U . . .
C5B C 0.45879(17) 0.6553(7) 0.5653(3) 0.0387(19) Uani 1 1 d D U . . .
C6B C 0.54571(18) 0.6688(8) 0.5546(4) 0.048(2) Uani 1 1 d D U . . .
H6B1 H 0.5791 0.6354 0.5836 0.072 Uiso 1 1 calc R U . . .
H6B2 H 0.5588 0.7412 0.5541 0.072 Uiso 1 1 calc R U . . .
H6B3 H 0.5587 0.6391 0.5186 0.072 Uiso 1 1 calc R U . . .
C7B C 0.2340(5) 0.3925(8) 0.6505(4) 0.0302(18) Uani 1 1 d . . . . .
H7B1 H 0.2180 0.3221 0.6415 0.036 Uiso 1 1 calc R U . . .
H7B2 H 0.2767 0.3898 0.6806 0.036 Uiso 1 1 calc R U . . .
C8B C 0.1804(4) 0.5395(9) 0.7061(3) 0.0296(16) Uani 1 1 d . . . . .
H8B1 H 0.2007 0.5152 0.7426 0.035 Uiso 1 1 calc R U . . .
H8B2 H 0.1294 0.5796 0.7124 0.035 Uiso 1 1 calc R U . . .
C9B C 0.0952(6) 0.4805(9) 0.6224(4) 0.036(2) Uani 1 1 d . . . . .
H9B1 H 0.0376 0.4836 0.6364 0.043 Uiso 1 1 calc R U . . .
H9B2 H 0.0966 0.4266 0.5941 0.043 Uiso 1 1 calc R U . . .
C10B C 0.1561(5) 0.4487(8) 0.6722(4) 0.0308(18) Uani 1 1 d . . . . .
C11B C 0.1072(6) 0.3769(9) 0.7078(4) 0.041(2) Uani 1 1 d . . . . .
H11D H 0.0894 0.3184 0.6858 0.062 Uiso 1 1 calc R U . . .
H11E H 0.0580 0.4117 0.7220 0.062 Uiso 1 1 calc R U . . .
H11F H 0.1425 0.3542 0.7389 0.062 Uiso 1 1 calc R U . . .
C12B C 0.3909(5) 0.4102(7) 0.5920(4) 0.0297(17) Uani 1 1 d . . . . .
C13B C 0.4334(6) 0.3866(10) 0.6391(5) 0.044(2) Uani 1 1 d . . . . .
H13B H 0.4050 0.3889 0.6732 0.052 Uiso 1 1 calc R U . . .
C14B C 0.5176(7) 0.3591(12) 0.6391(5) 0.057(4) Uani 1 1 d . . . . .
H14B H 0.5467 0.3418 0.6723 0.069 Uiso 1 1 calc R U . . .
C15B C 0.5569(6) 0.3582(10) 0.5886(5) 0.052(3) Uani 1 1 d . . . . .
H15B H 0.6137 0.3378 0.5875 0.062 Uiso 1 1 calc R U . . .
C16B C 0.5178(6) 0.3853(10) 0.5406(5) 0.049(3) Uani 1 1 d . . . . .
H16B H 0.5468 0.3844 0.5067 0.059 Uiso 1 1 calc R U . . .
C17B C 0.4326(6) 0.4150(10) 0.5422(5) 0.046(3) Uani 1 1 d . . . . .
H17B H 0.4045 0.4378 0.5097 0.055 Uiso 1 1 calc R U . . .
C18B C 0.2432(6) 0.3673(8) 0.5329(4) 0.0357(19) Uani 1 1 d . . . . .
C19B C 0.2726(6) 0.2704(8) 0.5282(5) 0.044(2) Uani 1 1 d . . . . .
H19B H 0.3144 0.2471 0.5535 0.053 Uiso 1 1 calc R U . . .
C20B C 0.2428(8) 0.2060(8) 0.4876(4) 0.049(2) Uani 1 1 d . . . . .
H20B H 0.2656 0.1401 0.4843 0.059 Uiso 1 1 calc R U . . .
C21B C 0.1812(9) 0.2365(11) 0.4523(6) 0.064(4) Uani 1 1 d . . . . .
H21B H 0.1600 0.1910 0.4251 0.077 Uiso 1 1 calc R U . . .
C22B C 0.1489(7) 0.3330(10) 0.4555(5) 0.054(3) Uani 1 1 d . . . . .
H22B H 0.1067 0.3549 0.4302 0.065 Uiso 1 1 calc R U . . .
C23B C 0.1799(6) 0.3988(10) 0.4972(4) 0.041(2) Uani 1 1 d . . . . .
H23B H 0.1572 0.4648 0.5007 0.050 Uiso 1 1 calc R U . . .
C24B C 0.2404(5) 0.7455(8) 0.7150(4) 0.0299(18) Uani 1 1 d . . . . .
C25B C 0.1911(6) 0.7492(9) 0.7612(4) 0.039(2) Uani 1 1 d . . . . .
H25B H 0.1643 0.6901 0.7744 0.047 Uiso 1 1 calc R U . . .
C26B C 0.1814(7) 0.8421(9) 0.7884(5) 0.049(3) Uani 1 1 d . . . . .
H26B H 0.1484 0.8449 0.8205 0.058 Uiso 1 1 calc R U . . .
C27B C 0.2174(6) 0.9266(10) 0.7702(5) 0.051(3) Uani 1 1 d . . . . .
H27B H 0.2083 0.9893 0.7883 0.061 Uiso 1 1 calc R U . . .
C28B C 0.2668(6) 0.9215(9) 0.7258(6) 0.053(3) Uani 1 1 d . . . . .
H28B H 0.2940 0.9813 0.7140 0.064 Uiso 1 1 calc R U . . .
C29B C 0.2798(6) 0.8322(8) 0.6966(4) 0.037(2) Uani 1 1 d . . . . .
H29B H 0.3145 0.8308 0.6652 0.045 Uiso 1 1 calc R U . . .
C30B C 0.3592(5) 0.5925(7) 0.7133(3) 0.0268(16) Uani 1 1 d . . . . .
C31B C 0.4298(5) 0.6477(8) 0.6990(4) 0.0333(19) Uani 1 1 d . . . . .
H31B H 0.4253 0.7003 0.6724 0.040 Uiso 1 1 calc R U . . .
C32B C 0.5074(5) 0.6256(8) 0.7240(4) 0.0349(17) Uani 1 1 d . . . . .
H32B H 0.5556 0.6630 0.7142 0.042 Uiso 1 1 calc R U . . .
C33B C 0.5135(5) 0.5500(8) 0.7624(4) 0.037(2) Uani 1 1 d . . . . .
H33B H 0.5664 0.5345 0.7785 0.045 Uiso 1 1 calc R U . . .
C34B C 0.4446(7) 0.4962(10) 0.7781(4) 0.043(2) Uani 1 1 d . . . . .
H34B H 0.4503 0.4445 0.8051 0.052 Uiso 1 1 calc R U . . .
C35B C 0.3681(6) 0.5165(8) 0.7551(4) 0.0327(18) Uani 1 1 d . . . . .
H35B H 0.3205 0.4801 0.7669 0.039 Uiso 1 1 calc R U . . .
C36B C 0.0554(5) 0.6011(9) 0.5250(4) 0.039(2) Uani 1 1 d . . . . .
C37B C -0.0062(6) 0.5315(12) 0.5141(4) 0.053(3) Uani 1 1 d . . . . .
H37B H -0.0168 0.4784 0.5394 0.063 Uiso 1 1 calc R U . . .
C38B C -0.0535(7) 0.5399(15) 0.4649(5) 0.070(4) Uani 1 1 d . . . . .
H38B H -0.0959 0.4916 0.4570 0.085 Uiso 1 1 calc R U . . .
C39B C -0.0399(7) 0.6143(14) 0.4292(4) 0.063(3) Uani 1 1 d . . . . .
H39B H -0.0713 0.6174 0.3956 0.076 Uiso 1 1 calc R U . . .
C40B C 0.0185(7) 0.6858(12) 0.4406(5) 0.056(3) Uani 1 1 d . . . . .
H40B H 0.0264 0.7406 0.4160 0.067 Uiso 1 1 calc R U . . .
C41B C 0.0662(6) 0.6781(10) 0.4884(5) 0.043(2) Uani 1 1 d . . . . .
H41B H 0.1076 0.7278 0.4961 0.052 Uiso 1 1 calc R U . . .
C42B C 0.0593(5) 0.6926(10) 0.6283(4) 0.036(2) Uani 1 1 d . . . . .
C43B C -0.0190(7) 0.6683(12) 0.6498(6) 0.063(4) Uani 1 1 d . . . . .
H43B H -0.0399 0.6013 0.6466 0.076 Uiso 1 1 calc R U . . .
C44B C -0.0656(7) 0.7409(12) 0.6755(6) 0.063(4) Uani 1 1 d . . . . .
H44B H -0.1192 0.7236 0.6888 0.076 Uiso 1 1 calc R U . . .
C45B C -0.0374(7) 0.8368(12) 0.6826(5) 0.051(3) Uani 1 1 d . . . . .
H45B H -0.0694 0.8855 0.7018 0.061 Uiso 1 1 calc R U . . .
C46B C 0.0377(7) 0.8614(12) 0.6615(5) 0.054(3) Uani 1 1 d . . . . .
H46B H 0.0578 0.9284 0.6664 0.065 Uiso 1 1 calc R U . . .
C47B C 0.0869(6) 0.7925(9) 0.6327(4) 0.037(2) Uani 1 1 d . . . . .
H47B H 0.1378 0.8131 0.6166 0.044 Uiso 1 1 calc R U . . .
P1B P 0.28131(14) 0.4495(3) 0.58945(9) 0.0254(4) Uani 1 1 d . . . . .
P2B P 0.26046(12) 0.6257(4) 0.67833(8) 0.0219(3) Uani 1 1 d . . . . .
P3B P 0.11838(12) 0.5991(4) 0.58969(9) 0.0276(5) Uani 1 1 d . . . . .
C1C C 0.2044(5) 0.9438(7) 0.3090(2) 0.0642(9) Uiso 0.564(6) 1 d G U P B -1
F1C F 0.1867(8) 0.8674(10) 0.2737(3) 0.1016(14) Uiso 0.564(6) 1 d G U P B -1
F2C F 0.2867(6) 0.9655(10) 0.3072(4) 0.1016(14) Uiso 0.564(6) 1 d G U P B -1
F3C F 0.1598(8) 1.0263(9) 0.2942(4) 0.1016(14) Uiso 0.564(6) 1 d G U P B -1
S1C S 0.1776(3) 0.9065(5) 0.3788(2) 0.0535(7) Uiso 0.564(6) 1 d G U P B -1
O1C O 0.0911(4) 0.8838(9) 0.3807(4) 0.0909(12) Uiso 0.564(6) 1 d G U P B -1
O2C O 0.1964(6) 0.9869(8) 0.4159(3) 0.0909(12) Uiso 0.564(6) 1 d G U P B -1
O3C O 0.2246(6) 0.8196(7) 0.3943(4) 0.0909(12) Uiso 0.564(6) 1 d G U P B -1
C1H C 0.2244(6) 0.9848(7) 0.3402(4) 0.0642(9) Uiso 0.436(6) 1 d G U P B -2
F1H F 0.1956(10) 0.9988(10) 0.2881(4) 0.1016(14) Uiso 0.436(6) 1 d G U P B -2
F2H F 0.3085(6) 0.9804(10) 0.3403(6) 0.1016(14) Uiso 0.436(6) 1 d G U P B -2
F3H F 0.1998(10) 1.0624(6) 0.3721(6) 0.1016(14) Uiso 0.436(6) 1 d G U P B -2
S1H S 0.1836(4) 0.8688(6) 0.3669(3) 0.0535(7) Uiso 0.436(6) 1 d G U P B -2
O1H O 0.0949(4) 0.8731(9) 0.3664(6) 0.0909(12) Uiso 0.436(6) 1 d G U P B -2
O2H O 0.2135(8) 0.8544(9) 0.4219(3) 0.0909(12) Uiso 0.436(6) 1 d G U P B -2
O3H O 0.2100(8) 0.7869(7) 0.3334(5) 0.0909(12) Uiso 0.436(6) 1 d G U P B -2
C1D C 0.3225(4) 0.2101(6) 0.7876(2) 0.0533(7) Uiso 0.563(6) 1 d G U P C -1
F1D F 0.3745(6) 0.1301(6) 0.7877(3) 0.0845(11) Uiso 0.563(6) 1 d G U P C -1
F2D F 0.3476(6) 0.2782(8) 0.7501(2) 0.0845(11) Uiso 0.563(6) 1 d G U P C -1
F3D F 0.2445(5) 0.1791(8) 0.7746(3) 0.0845(11) Uiso 0.563(6) 1 d G U P C -1
S1D S 0.3234(3) 0.2679(4) 0.8559(2) 0.0445(6) Uiso 0.563(6) 1 d G U P C -1
O1D O 0.2986(5) 0.1956(6) 0.8956(2) 0.0756(10) Uiso 0.563(6) 1 d G U P C -1
O2D O 0.2673(4) 0.3508(6) 0.8562(3) 0.0756(10) Uiso 0.563(6) 1 d G U P C -1
O3D O 0.4051(3) 0.3025(6) 0.8692(3) 0.0756(10) Uiso 0.563(6) 1 d DG U P C -1
C1I C 0.2948(5) 0.2171(8) 0.8115(3) 0.0533(7) Uiso 0.437(6) 1 d G U P C -2
F1I F 0.3321(8) 0.1298(9) 0.7969(5) 0.0845(11) Uiso 0.437(6) 1 d G U P C -2
F2I F 0.3103(7) 0.2887(11) 0.7733(3) 0.0845(11) Uiso 0.437(6) 1 d G U P C -2
F3I F 0.2117(5) 0.2023(10) 0.8146(5) 0.0845(11) Uiso 0.437(6) 1 d G U P C -2
S1I S 0.3357(3) 0.2579(5) 0.8784(3) 0.0445(6) Uiso 0.437(6) 1 d G U P C -2
O1I O 0.3198(7) 0.1819(8) 0.9187(3) 0.0756(10) Uiso 0.437(6) 1 d G U P C -2
O2I O 0.2959(5) 0.3498(7) 0.8940(5) 0.0756(10) Uiso 0.437(6) 1 d G U P C -2
O3I O 0.4235(3) 0.2741(7) 0.8750(4) 0.0756(10) Uiso 0.437(6) 1 d DG U P C -2
C1E C 0.4881(9) 1.0385(16) 0.6702(6) 0.075(4) Uani 1 1 d . . . . .
F1E F 0.4160(6) 1.0907(10) 0.6700(4) 0.092(3) Uani 1 1 d . . . . .
F2E F 0.5485(6) 1.1096(9) 0.6752(4) 0.084(3) Uani 1 1 d . . . . .
F3E F 0.4915(7) 0.9807(11) 0.7120(4) 0.102(4) Uani 1 1 d . . . . .
S1E S 0.4999(2) 0.9685(4) 0.60647(14) 0.0575(8) Uani 1 1 d . . . . .
O1E O 0.4383(6) 0.8946(10) 0.6101(4) 0.072(3) Uani 1 1 d . . . . .
O2E O 0.4866(9) 1.0436(12) 0.5652(4) 0.097(4) Uani 1 1 d . . . . .
O3E O 0.5834(6) 0.9282(10) 0.6082(5) 0.089(4) Uani 1 1 d . . . . .
C1F C -0.0159(11) 0.608(2) 0.8335(7) 0.089(6) Uani 1 1 d . U . . .
F1F F -0.0804(7) 0.5486(13) 0.8290(5) 0.119(4) Uani 1 1 d . U . . .
F2F F -0.0243(8) 0.6754(14) 0.7917(5) 0.128(5) Uani 1 1 d . U . . .
F3F F 0.0499(7) 0.5536(12) 0.8212(5) 0.112(4) Uani 1 1 d . U . . .
S1F S -0.0025(4) 0.6725(6) 0.89855(18) 0.102(2) Uani 1 1 d . U . . .
O1F O 0.0019(18) 0.594(2) 0.9352(7) 0.210(12) Uani 1 1 d . U . . .
O2F O -0.0761(9) 0.7277(15) 0.9041(6) 0.128(6) Uani 1 1 d . U . . .
O3F O 0.0753(8) 0.7303(18) 0.8918(8) 0.138(7) Uani 1 1 d . U . . .

loop_
_atom_site_aniso_label
_atom_site_aniso_U_11
_atom_site_aniso_U_22
_atom_site_aniso_U_33
_atom_site_aniso_U_23
_atom_site_aniso_U_13
_atom_site_aniso_U_12
Ru1A 0.0265(3) 0.0261(3) 0.0252(3) -0.0029(2) -0.0007(2) 0.0005(3)
N1A 0.045(4) 0.030(4) 0.053(5) -0.008(3) -0.013(4) -0.012(3)
C1A 0.049(5) 0.049(6) 0.082(7) -0.010(5) -0.003(5) -0.020(4)
C2A 0.060(8) 0.099(12) 0.150(15) 0.002(11) -0.018(9) -0.041(8)
N2A 0.034(3) 0.038(4) 0.036(3) 0.003(3) 0.001(3) 0.023(3)
C3A 0.068(6) 0.056(6) 0.033(4) -0.001(4) -0.004(4) 0.027(5)
C4A 0.144(12) 0.081(10) 0.034(5) -0.008(6) -0.014(7) 0.065(9)
N3A 0.047(4) 0.041(4) 0.035(4) -0.009(4) -0.002(3) 0.006(3)
C5A 0.075(7) 0.043(5) 0.045(5) -0.013(4) -0.012(5) 0.009(5)
C6A 0.147(14) 0.041(6) 0.107(11) -0.025(7) -0.011(11) 0.019(9)
C7A 0.033(4) 0.022(4) 0.047(5) 0.002(4) -0.004(3) -0.004(3)
C8A 0.034(4) 0.028(4) 0.024(4) 0.001(3) -0.004(3) -0.003(3)
C9A 0.044(5) 0.034(5) 0.034(4) -0.002(4) -0.008(3) -0.003(3)
C10A 0.033(4) 0.029(4) 0.038(5) 0.002(4) -0.010(3) 0.004(3)
C11A 0.042(5) 0.029(4) 0.056(6) -0.016(4) -0.017(4) -0.001(4)
C12A 0.037(4) 0.065(7) 0.021(4) 0.010(4) 0.001(3) -0.005(4)
C13A 0.142(16) 0.18(2) 0.045(7) -0.041(10) 0.049(9) -0.107(15)
C14A 0.25(3) 0.18(2) 0.069(10) -0.059(13) 0.094(15) -0.17(2)
C15A 0.098(10) 0.099(11) 0.037(5) -0.003(7) 0.025(6) -0.041(9)
C16A 0.072(8) 0.098(12) 0.033(5) 0.015(6) 0.017(5) 0.005(7)
C17A 0.062(7) 0.067(8) 0.039(6) 0.006(5) 0.017(5) 0.009(5)
C18A 0.022(3) 0.038(5) 0.037(5) -0.009(4) -0.002(3) -0.001(3)
C19A 0.027(4) 0.035(5) 0.075(7) -0.013(5) -0.010(4) -0.001(3)
C20A 0.043(5) 0.056(7) 0.057(7) -0.014(5) -0.011(5) 0.012(5)
C21A 0.041(5) 0.043(5) 0.055(7) -0.008(5) -0.009(4) 0.021(4)
C22A 0.051(6) 0.044(6) 0.047(6) 0.014(5) 0.002(4) 0.011(4)
C23A 0.031(4) 0.034(4) 0.037(5) 0.000(4) 0.010(3) 0.011(3)
C24A 0.039(5) 0.028(4) 0.036(5) 0.009(4) 0.016(3) 0.010(3)
C25A 0.042(5) 0.031(5) 0.064(7) -0.001(5) 0.019(4) -0.004(4)
C26A 0.045(5) 0.023(4) 0.088(8) 0.002(5) 0.024(5) -0.003(4)
C27A 0.043(5) 0.034(5) 0.099(10) 0.028(6) 0.016(6) 0.004(4)
C28A 0.039(5) 0.094(11) 0.064(8) 0.044(8) -0.004(5) -0.008(6)
C29A 0.039(5) 0.039(5) 0.046(6) 0.016(4) 0.008(4) 0.011(4)
C30A 0.034(4) 0.026(4) 0.039(5) 0.004(4) 0.010(3) -0.002(3)
C31A 0.039(5) 0.051(7) 0.060(7) -0.010(5) 0.022(5) -0.009(4)
C32A 0.045(6) 0.103(12) 0.081(9) -0.024(10) 0.029(6) -0.005(8)
C33A 0.047(6) 0.062(8) 0.077(9) -0.002(8) 0.033(5) 0.013(6)
C34A 0.051(6) 0.038(5) 0.055(7) -0.006(5) 0.021(5) 0.016(4)
C35A 0.045(5) 0.041(6) 0.033(5) -0.009(4) 0.015(4) 0.014(4)
C36A 0.042(5) 0.045(5) 0.023(4) 0.003(4) -0.007(3) 0.003(4)
C37A 0.064(7) 0.114(12) 0.034(6) -0.010(7) 0.000(5) 0.059(8)
C38A 0.070(9) 0.164(19) 0.045(8) 0.007(9) 0.016(6) 0.077(11)
C39A 0.040(6) 0.147(17) 0.081(10) 0.013(11) 0.021(7) 0.038(8)
C40A 0.034(5) 0.087(10) 0.083(10) -0.010(8) -0.014(5) 0.024(6)
C41A 0.032(4) 0.062(7) 0.056(6) -0.021(5) -0.012(4) 0.020(4)
C42A 0.037(4) 0.038(4) 0.037(4) 0.004(3) -0.005(3) -0.003(3)
C45A 0.072(7) 0.049(6) 0.066(7) 0.023(6) -0.016(5) -0.003(5)
C43A 0.037(9) 0.049(10) 0.088(13) 0.010(9) -0.012(8) 0.005(7)
C44A 0.061(12) 0.061(11) 0.088(14) 0.027(10) -0.015(9) 0.007(10)
C46A 0.071(13) 0.071(11) 0.044(10) 0.015(9) 0.008(9) -0.002(10)
C47A 0.061(9) 0.049(8) 0.037(8) 0.019(7) -0.007(6) -0.001(7)
C43G 0.022(7) 0.031(8) 0.064(10) 0.008(7) -0.002(7) -0.001(6)
C44G 0.048(10) 0.029(8) 0.065(11) 0.014(8) -0.004(8) 0.000(7)
C46G 0.034(9) 0.050(10) 0.045(8) 0.012(7) 0.005(7) 0.003(7)
C47G 0.042(10) 0.024(7) 0.042(8) 0.001(6) -0.003(6) 0.016(6)
P1A 0.0240(9) 0.0288(10) 0.0257(11) 0.0053(8) 0.0005(7) -0.0001(7)
P2A 0.0252(8) 0.0231(10) 0.0242(9) -0.0016(9) 0.0038(7) -0.0012(9)
P3A 0.0268(9) 0.0273(11) 0.0279(10) 0.0007(9) -0.0054(7) 0.0036(8)
Ru1B 0.0260(3) 0.0233(3) 0.0212(3) 0.0019(2) 0.0015(2) -0.0016(3)
N1B 0.052(4) 0.027(3) 0.031(4) 0.006(3) 0.007(3) 0.006(3)
C1B 0.042(5) 0.027(4) 0.045(5) -0.006(3) -0.001(3) 0.001(3)
C2B 0.052(5) 0.029(4) 0.057(6) 0.003(4) -0.002(5) -0.004(4)
N2B 0.024(3) 0.027(3) 0.022(3) 0.002(3) 0.0047(19) 0.007(2)
C3B 0.048(5) 0.042(5) 0.022(3) 0.001(3) 0.007(3) 0.023(3)
C4B 0.108(10) 0.080(9) 0.023(4) -0.011(5) 0.010(5) 0.042(7)
N3B 0.035(3) 0.017(3) 0.033(4) 0.005(2) 0.005(3) 0.005(2)
C5B 0.041(4) 0.039(4) 0.036(4) 0.000(3) 0.014(3) -0.011(3)
C6B 0.038(4) 0.053(6) 0.054(6) 0.002(5) 0.010(4) -0.016(4)
C7B 0.035(4) 0.021(4) 0.035(4) 0.010(3) 0.004(3) -0.005(3)
C8B 0.026(3) 0.041(4) 0.022(3) -0.001(4) 0.006(2) -0.009(3)
C9B 0.031(4) 0.043(5) 0.035(5) -0.010(4) 0.009(3) -0.012(3)
C10B 0.036(4) 0.029(4) 0.028(4) 0.008(3) 0.008(3) -0.013(3)
C11B 0.045(5) 0.038(5) 0.040(5) 0.004(4) 0.005(4) -0.016(4)
C12B 0.036(4) 0.017(3) 0.035(5) 0.007(3) -0.004(3) 0.003(3)
C13B 0.044(5) 0.048(6) 0.040(6) 0.005(5) 0.000(4) 0.015(4)
C14B 0.041(5) 0.089(10) 0.042(6) 0.019(6) -0.008(4) 0.031(6)
C15B 0.034(5) 0.057(6) 0.064(7) -0.001(5) -0.004(4) 0.018(4)
C16B 0.031(4) 0.070(7) 0.046(6) 0.014(5) 0.005(4) 0.004(4)
C17B 0.028(4) 0.065(7) 0.045(6) 0.012(5) 0.010(4) 0.008(4)
C18B 0.043(5) 0.030(4) 0.035(4) -0.005(3) 0.016(4) -0.009(4)
C19B 0.044(5) 0.029(4) 0.059(6) 0.003(4) 0.004(4) -0.005(4)
C20B 0.069(6) 0.027(4) 0.051(5) -0.001(4) 0.008(5) -0.002(5)
C21B 0.069(7) 0.066(8) 0.057(7) -0.033(6) 0.006(6) -0.020(6)
C22B 0.052(6) 0.061(7) 0.050(6) -0.008(5) -0.015(5) 0.000(5)
C23B 0.032(4) 0.056(6) 0.037(5) -0.004(4) -0.001(3) -0.007(4)
C24B 0.027(4) 0.032(4) 0.031(4) 0.001(4) -0.004(3) 0.005(3)
C25B 0.032(4) 0.049(6) 0.037(5) -0.003(4) -0.002(3) 0.007(4)
C26B 0.055(6) 0.043(6) 0.048(6) -0.017(5) 0.012(5) 0.016(5)
C27B 0.034(5) 0.044(6) 0.074(8) -0.030(5) -0.011(5) 0.007(4)
C28B 0.035(5) 0.033(5) 0.091(9) -0.018(5) -0.018(5) 0.007(4)
C29B 0.039(5) 0.033(5) 0.039(5) -0.008(4) -0.008(3) 0.002(3)
C30B 0.036(4) 0.026(4) 0.019(4) 0.002(3) 0.000(3) 0.009(3)
C31B 0.030(4) 0.036(5) 0.034(4) 0.001(4) -0.006(3) 0.001(3)
C32B 0.026(3) 0.034(4) 0.044(5) -0.006(4) -0.004(3) -0.001(3)
C33B 0.033(4) 0.034(5) 0.044(5) -0.005(4) -0.019(3) 0.005(3)
C34B 0.053(6) 0.044(6) 0.031(5) 0.004(4) -0.015(4) 0.012(4)
C35B 0.038(4) 0.028(4) 0.031(4) 0.003(3) -0.005(3) -0.001(3)
C36B 0.025(3) 0.062(6) 0.029(4) 0.000(4) -0.007(3) 0.007(4)
C37B 0.042(5) 0.074(7) 0.041(5) -0.002(6) -0.010(4) -0.014(6)
C38B 0.045(6) 0.113(12) 0.053(6) -0.011(8) -0.013(5) -0.026(8)
C39B 0.052(6) 0.101(10) 0.036(5) -0.016(7) -0.023(4) 0.005(7)
C40B 0.052(6) 0.085(9) 0.030(5) 0.003(5) -0.002(4) 0.003(6)
C41B 0.033(4) 0.057(6) 0.039(5) -0.001(4) -0.003(3) 0.001(4)
C42B 0.027(4) 0.055(6) 0.026(4) -0.004(4) 0.003(3) 0.010(4)
C43B 0.041(6) 0.061(7) 0.088(10) -0.002(7) 0.025(6) -0.003(5)
C44B 0.040(5) 0.075(9) 0.076(9) 0.002(7) 0.028(6) 0.011(5)
C45B 0.046(5) 0.076(8) 0.032(5) -0.003(5) 0.010(4) 0.021(5)
C46B 0.047(6) 0.066(8) 0.050(6) -0.012(6) 0.002(5) 0.023(5)
C47B 0.030(4) 0.047(5) 0.034(4) -0.001(4) 0.003(3) 0.008(3)
P1B 0.0268(9) 0.0243(10) 0.0250(10) 0.0018(8) 0.0021(7) -0.0035(8)
P2B 0.0219(8) 0.0230(9) 0.0210(8) -0.0009(8) 0.0008(6) -0.0063(8)
P3B 0.0230(8) 0.0359(13) 0.0239(10) -0.0009(9) -0.0015(7) -0.0023(7)
C1E 0.067(8) 0.090(11) 0.067(9) -0.032(10) 0.011(6) -0.009(9)
F1E 0.084(6) 0.106(8) 0.088(6) -0.019(6) 0.024(5) -0.003(6)
F2E 0.096(6) 0.080(6) 0.075(6) -0.032(5) -0.005(5) -0.028(5)
F3E 0.130(8) 0.140(10) 0.036(4) 0.000(6) 0.005(5) -0.011(8)
S1E 0.0634(17) 0.0640(19) 0.0453(15) -0.0141(14) 0.0064(13) -0.0216(14)
O1E 0.063(5) 0.093(7) 0.062(5) -0.002(5) -0.008(4) -0.023(5)
O2E 0.150(10) 0.092(8) 0.049(5) 0.002(6) -0.001(6) -0.023(9)
O3E 0.062(6) 0.102(9) 0.103(8) -0.053(8) 0.032(5) -0.009(6)
C1F 0.076(10) 0.133(15) 0.056(8) -0.027(10) -0.009(6) 0.047(11)
F1F 0.091(7) 0.161(13) 0.106(8) -0.033(9) 0.005(6) 0.013(9)
F2F 0.125(9) 0.192(15) 0.069(7) 0.012(9) -0.005(6) 0.039(9)
F3F 0.100(7) 0.137(11) 0.098(7) -0.058(8) -0.002(6) 0.037(7)
S1F 0.119(4) 0.137(5) 0.051(2) -0.016(2) -0.005(2) 0.076(3)
O1F 0.33(3) 0.25(3) 0.054(8) 0.007(13) -0.034(13) 0.09(2)
O2F 0.100(9) 0.188(16) 0.097(9) -0.052(11) -0.013(7) 0.076(10)
O3F 0.066(8) 0.194(19) 0.153(14) -0.032(15) -0.031(8) 0.018(10)

loop_
_atom_type_symbol
_atom_type_description
_atom_type_scat_dispersion_real
_atom_type_scat_dispersion_imag
_atom_type_scat_source
C C 0.0033 0.0016 'International Tables Vol C Tables 4.2.6.8 and 6.1.1.4'
H H 0.0000 0.0000 'International Tables Vol C Tables 4.2.6.8 and 6.1.1.4'
F F 0.0171 0.0103 'International Tables Vol C Tables 4.2.6.8 and 6.1.1.4'
N N 0.0061 0.0033 'International Tables Vol C Tables 4.2.6.8 and 6.1.1.4'
O O 0.0106 0.0060 'International Tables Vol C Tables 4.2.6.8 and 6.1.1.4'
P P 0.1023 0.0942 'International Tables Vol C Tables 4.2.6.8 and 6.1.1.4'
Ru Ru -1.2594 0.8363 'International Tables Vol C Tables 4.2.6.8 and 6.1.1.4'
S S 0.1246 0.1234 'International Tables Vol C Tables 4.2.6.8 and 6.1.1.4'

loop_
_geom_angle_atom_site_label_1
_geom_angle_atom_site_label_2
_geom_angle_atom_site_label_3
_geom_angle
N3A Ru1A N2A 82.2(3)
N3A Ru1A N1A 82.7(3)
N2A Ru1A N1A 83.8(3)
N3A Ru1A P1A 93.4(2)
N2A Ru1A P1A 92.5(2)
N1A Ru1A P1A 174.9(2)
N3A Ru1A P3A 173.9(2)
N2A Ru1A P3A 92.5(2)
N1A Ru1A P3A 93.8(2)
P1A Ru1A P3A 89.82(8)
N3A Ru1A P2A 99.66(19)
N2A Ru1A P2A 178.2(2)
N1A Ru1A P2A 96.6(2)
P1A Ru1A P2A 87.25(8)
P3A Ru1A P2A 85.67(9)
C1A N1A Ru1A 171.2(6)
N1A C1A C2A 178.3(7)
C1A C2A H2A1 109.5
C1A C2A H2A2 109.5
H2A1 C2A H2A2 109.5
C1A C2A H2A3 109.5
H2A1 C2A H2A3 109.5
H2A2 C2A H2A3 109.5
C3A N2A Ru1A 176.9(8)
N2A C3A C4A 178.4(9)
C3A C4A H4A1 109.5
C3A C4A H4A2 109.5
H4A1 C4A H4A2 109.5
C3A C4A H4A3 109.5
H4A1 C4A H4A3 109.5
H4A2 C4A H4A3 109.5
C5A N3A Ru1A 168.6(8)
N3A C5A C6A 178.2(6)
C5A C6A H6A1 109.5
C5A C6A H6A2 109.5
H6A1 C6A H6A2 109.5
C5A C6A H6A3 109.5
H6A1 C6A H6A3 109.5
H6A2 C6A H6A3 109.5
C10A C7A P1A 116.5(7)
C10A C7A H7A1 108.2
P1A C7A H7A1 108.2
C10A C7A H7A2 108.2
P1A C7A H7A2 108.2
H7A1 C7A H7A2 107.3
C10A C8A P2A 115.4(6)
C10A C8A H8A1 108.4
P2A C8A H8A1 108.4
C10A C8A H8A2 108.4
P2A C8A H8A2 108.4
H8A1 C8A H8A2 107.5
C10A C9A P3A 114.1(7)
C10A C9A H9A1 108.7
P3A C9A H9A1 108.7
C10A C9A H9A2 108.7
P3A C9A H9A2 108.7
H9A1 C9A H9A2 107.6
C7A C10A C11A 109.8(8)
C7A C10A C9A 113.3(8)
C11A C10A C9A 105.9(8)
C7A C10A C8A 112.0(8)
C11A C10A C8A 105.6(8)
C9A C10A C8A 109.9(7)
C10A C11A H11A 109.5
C10A C11A H11B 109.5
H11A C11A H11B 109.5
C10A C11A H11C 109.5
H11A C11A H11C 109.5
H11B C11A H11C 109.5
C13A C12A C17A 119.7(10)
C13A C12A P1A 123.9(10)
C17A C12A P1A 116.4(8)
C12A C13A C14A 119.2(16)
C12A C13A H13A 120.4
C14A C13A H13A 120.4
C15A C14A C13A 121.3(15)
C15A C14A H14A 119.3
C13A C14A H14A 119.3
C16A C15A C14A 119.2(13)
C16A C15A H15A 120.4
C14A C15A H15A 120.4
C15A C16A C17A 122.3(15)
C15A C16A H16A 118.9
C17A C16A H16A 118.9
C12A C17A C16A 117.3(13)
C12A C17A H17A 121.4
C16A C17A H17A 121.4
C23A C18A C19A 118.9(9)
C23A C18A P1A 122.8(6)
C19A C18A P1A 118.3(8)
C20A C19A C18A 121.8(11)
C20A C19A H19A 119.1
C18A C19A H19A 119.1
C19A C20A C21A 119.0(10)
C19A C20A H20A 120.5
C21A C20A H20A 120.5
C22A C21A C20A 119.9(10)
C22A C21A H21A 120.0
C20A C21A H21A 120.0
C21A C22A C23A 117.6(11)
C21A C22A H22A 121.2
C23A C22A H22A 121.2
C18A C23A C22A 122.4(9)
C18A C23A H23A 118.8
C22A C23A H23A 118.8
C25A C24A C29A 119.0(10)
C25A C24A P2A 121.4(8)
C29A C24A P2A 119.5(8)
C26A C25A C24A 118.4(12)
C26A C25A H25A 120.8
C24A C25A H25A 120.8
C27A C26A C25A 122.7(11)
C27A C26A H26A 118.7
C25A C26A H26A 118.7
C26A C27A C28A 119.9(11)
C26A C27A H27A 120.1
C28A C27A H27A 120.1
C27A C28A C29A 120.2(12)
C27A C28A H28A 119.9
C29A C28A H28A 119.9
C24A C29A C28A 119.7(12)
C24A C29A H29A 120.2
C28A C29A H29A 120.2
C35A C30A C31A 118.7(8)
C35A C30A P2A 123.7(7)
C31A C30A P2A 117.6(8)
C30A C31A C32A 121.0(11)
C30A C31A H31A 119.5
C32A C31A H31A 119.5
C31A C32A C33A 119.5(13)
C31A C32A H32A 120.3
C33A C32A H32A 120.3
C34A C33A C32A 119.8(10)
C34A C33A H33A 120.1
C32A C33A H33A 120.1
C33A C34A C35A 118.9(11)
C33A C34A H34A 120.5
C35A C34A H34A 120.5
C30A C35A C34A 122.0(10)
C30A C35A H35A 119.0
C34A C35A H35A 119.0
C37A C36A C41A 116.7(10)
C37A C36A P3A 125.4(8)
C41A C36A P3A 117.9(8)
C36A C37A C38A 119.7(13)
C36A C37A H37A 120.1
C38A C37A H37A 120.1
C39A C38A C37A 120.8(13)
C39A C38A H38A 119.6
C37A C38A H38A 119.6
C38A C39A C40A 122.5(12)
C38A C39A H39A 118.7
C40A C39A H39A 118.7
C39A C40A C41A 117.6(13)
C39A C40A H40A 121.2
C41A C40A H40A 121.2
C40A C41A C36A 122.1(12)
C40A C41A H41A 119.0
C36A C41A H41A 119.0
C43A C42A C47A 121.1(17)
C47G C42A C43G 113.8(15)
C47G C42A P3A 122.4(11)
C43A C42A P3A 115.0(13)
C47A C42A P3A 123.4(11)
C43G C42A P3A 123.8(11)
C44G C45A C46G 122.8(16)
C46A C45A C44A 116.4(17)
C46A C45A H45A 121.8
C44G C45A H45A 116.9
C46G C45A H45A 120.1
C44A C45A H45A 121.8
C44A C43A C42A 123(2)
C44A C43A H43A 118.5
C42A C43A H43A 118.5
C43A C44A C45A 118(2)
C43A C44A H44A 121.1
C45A C44A H44A 121.1
C45A C46A C47A 125(2)
C45A C46A H46A 117.6
C47A C46A H46A 117.6
C42A C47A C46A 116(2)
C42A C47A H47A 122.2
C46A C47A H47A 122.2
C44G C43G C42A 124(2)
C44G C43G H43G 118.2
C42A C43G H43G 118.2
C45A C44G C43G 116(2)
C45A C44G H44G 121.8
C43G C44G H44G 121.8
C47G C46G C45A 119.4(19)
C47G C46G H46G 120.3
C45A C46G H46G 120.3
C42A C47G C46G 123.4(19)
C42A C47G H47G 118.3
C46G C47G H47G 118.3
C12A P1A C7A 105.9(5)
C12A P1A C18A 101.0(5)
C7A P1A C18A 103.2(4)
C12A P1A Ru1A 115.1(3)
C7A P1A Ru1A 111.2(3)
C18A P1A Ru1A 118.9(3)
C8A P2A C30A 106.9(4)
C8A P2A C24A 103.3(4)
C30A P2A C24A 97.6(4)
C8A P2A Ru1A 111.4(3)
C30A P2A Ru1A 116.5(3)
C24A P2A Ru1A 119.5(3)
C36A P3A C42A 100.8(5)
C36A P3A C9A 105.3(5)
C42A P3A C9A 102.6(5)
C36A P3A Ru1A 114.7(4)
C42A P3A Ru1A 118.8(4)
C9A P3A Ru1A 112.8(4)
N3B Ru1B N2B 84.3(2)
N3B Ru1B N1B 82.6(3)
N2B Ru1B N1B 82.6(3)
N3B Ru1B P1B 89.94(18)
N2B Ru1B P1B 91.2(2)
N1B Ru1B P1B 170.8(2)
N3B Ru1B P3B 179.1(2)
N2B Ru1B P3B 95.04(17)
N1B Ru1B P3B 96.7(2)
P1B Ru1B P3B 90.71(8)
N3B Ru1B P2B 95.71(19)
N2B Ru1B P2B 178.8(2)
N1B Ru1B P2B 98.58(18)
P1B Ru1B P2B 87.55(9)
P3B Ru1B P2B 84.95(7)
C1B N1B Ru1B 166.2(5)
N1B C1B C2B 178.0(6)
C1B C2B H2B1 109.5
C1B C2B H2B2 109.5
H2B1 C2B H2B2 109.5
C1B C2B H2B3 109.5
H2B1 C2B H2B3 109.5
H2B2 C2B H2B3 109.5
C3B N2B Ru1B 174.9(7)
N2B C3B C4B 178.8(8)
C3B C4B H4B1 109.5
C3B C4B H4B2 109.5
H4B1 C4B H4B2 109.5
C3B C4B H4B3 109.5
H4B1 C4B H4B3 109.5
H4B2 C4B H4B3 109.5
C5B N3B Ru1B 172.7(6)
N3B C5B C6B 177.9(6)
C5B C6B H6B1 109.5
C5B C6B H6B2 109.5
H6B1 C6B H6B2 109.5
C5B C6B H6B3 109.5
H6B1 C6B H6B3 109.5
H6B2 C6B H6B3 109.5
C10B C7B P1B 114.9(6)
C10B C7B H7B1 108.5
P1B C7B H7B1 108.5
C10B C7B H7B2 108.5
P1B C7B H7B2 108.5
H7B1 C7B H7B2 107.5
C10B C8B P2B 118.0(5)
C10B C8B H8B1 107.8
P2B C8B H8B1 107.8
C10B C8B H8B2 107.8
P2B C8B H8B2 107.8
H8B1 C8B H8B2 107.2
C10B C9B P3B 115.8(6)
C10B C9B H9B1 108.3
P3B C9B H9B1 108.3
C10B C9B H9B2 108.3
P3B C9B H9B2 108.3
H9B1 C9B H9B2 107.4
C8B C10B C11B 108.8(7)
C8B C10B C7B 111.4(7)
C11B C10B C7B 108.7(8)
C8B C10B C9B 110.6(8)
C11B C10B C9B 106.3(7)
C7B C10B C9B 110.9(7)
C10B C11B H11D 109.5
C10B C11B H11E 109.5
H11D C11B H11E 109.5
C10B C11B H11F 109.5
H11D C11B H11F 109.5
H11E C11B H11F 109.5
C13B C12B C17B 119.9(9)
C13B C12B P1B 124.1(8)
C17B C12B P1B 115.7(7)
C12B C13B C14B 122.0(11)
C12B C13B H13B 119.0
C14B C13B H13B 119.0
C15B C14B C13B 117.2(10)
C15B C14B H14B 121.4
C13B C14B H14B 121.4
C16B C15B C14B 122.8(9)
C16B C15B H15B 118.6
C14B C15B H15B 118.6
C15B C16B C17B 118.6(10)
C15B C16B H16B 120.7
C17B C16B H16B 120.7
C12B C17B C16B 119.2(10)
C12B C17B H17B 120.4
C16B C17B H17B 120.4
C19B C18B C23B 118.6(10)
C19B C18B P1B 120.2(9)
C23B C18B P1B 121.0(8)
C18B C19B C20B 121.4(11)
C18B C19B H19B 119.3
C20B C19B H19B 119.3
C21B C20B C19B 120.3(10)
C21B C20B H20B 119.8
C19B C20B H20B 119.8
C20B C21B C22B 120.6(11)
C20B C21B H21B 119.7
C22B C21B H21B 119.7
C21B C22B C23B 118.8(11)
C21B C22B H22B 120.6
C23B C22B H22B 120.6
C18B C23B C22B 120.2(11)
C18B C23B H23B 119.9
C22B C23B H23B 119.9
C25B C24B C29B 120.0(10)
C25B C24B P2B 121.7(8)
C29B C24B P2B 118.2(7)
C24B C25B C26B 118.7(10)
C24B C25B H25B 120.7
C26B C25B H25B 120.7
C27B C26B C25B 121.8(10)
C27B C26B H26B 119.1
C25B C26B H26B 119.1
C26B C27B C28B 118.9(10)
C26B C27B H27B 120.5
C28B C27B H27B 120.5
C27B C28B C29B 122.8(12)
C27B C28B H28B 118.6
C29B C28B H28B 118.6
C24B C29B C28B 117.8(10)
C24B C29B H29B 121.1
C28B C29B H29B 121.1
C31B C30B C35B 118.2(7)
C31B C30B P2B 117.2(6)
C35B C30B P2B 124.6(7)
C30B C31B C32B 120.0(9)
C30B C31B H31B 120.0
C32B C31B H31B 120.0
C33B C32B C31B 119.7(8)
C33B C32B H32B 120.1
C31B C32B H32B 120.1
C32B C33B C34B 121.4(8)
C32B C33B H33B 119.3
C34B C33B H33B 119.3
C35B C34B C33B 120.4(9)
C35B C34B H34B 119.8
C33B C34B H34B 119.8
C34B C35B C30B 120.2(9)
C34B C35B H35B 119.9
C30B C35B H35B 119.9
C41B C36B C37B 118.4(9)
C41B C36B P3B 119.2(8)
C37B C36B P3B 122.3(8)
C36B C37B C38B 119.1(13)
C36B C37B H37B 120.5
C38B C37B H37B 120.5
C39B C38B C37B 121.2(12)
C39B C38B H38B 119.4
C37B C38B H38B 119.4
C38B C39B C40B 120.3(10)
C38B C39B H39B 119.9
C40B C39B H39B 119.9
C39B C40B C41B 119.3(12)
C39B C40B H40B 120.3
C41B C40B H40B 120.3
C36B C41B C40B 121.7(11)
C36B C41B H41B 119.2
C40B C41B H41B 119.2
C47B C42B C43B 118.1(10)
C47B C42B P3B 121.0(7)
C43B C42B P3B 120.7(9)
C44B C43B C42B 120.3(13)
C44B C43B H43B 119.8
C42B C43B H43B 119.8
C45B C44B C43B 121.9(11)
C45B C44B H44B 119.0
C43B C44B H44B 119.0
C46B C45B C44B 118.3(11)
C46B C45B H45B 120.9
C44B C45B H45B 120.9
C45B C46B C47B 122.9(13)
C45B C46B H46B 118.5
C47B C46B H46B 118.5
C42B C47B C46B 118.3(10)
C42B C47B H47B 120.8
C46B C47B H47B 120.8
C12B P1B C7B 105.4(4)
C12B P1B C18B 99.3(4)
C7B P1B C18B 102.7(4)
C12B P1B Ru1B 114.9(3)
C7B P1B Ru1B 113.7(3)
C18B P1B Ru1B 118.9(3)
C30B P2B C24B 98.0(4)
C30B P2B C8B 106.4(4)
C24B P2B C8B 103.1(4)
C30B P2B Ru1B 116.0(3)
C24B P2B Ru1B 120.4(3)
C8B P2B Ru1B 111.1(3)
C9B P3B C42B 104.7(5)
C9B P3B C36B 105.8(5)
C42B P3B C36B 98.3(4)
C9B P3B Ru1B 110.7(3)
C42B P3B Ru1B 118.3(3)
C36B P3B Ru1B 117.5(3)
F3C C1C F1C 109.5
F3C C1C F2C 109.5
F1C C1C F2C 109.5
F3C C1C S1C 109.5
F1C C1C S1C 109.5
F2C C1C S1C 109.5
O1C S1C O3C 109.5
O1C S1C O2C 109.5
O3C S1C O2C 109.5
O1C S1C C1C 109.5
O3C S1C C1C 109.5
O2C S1C C1C 109.5
F1H C1H F2H 109.5
F1H C1H F3H 109.5
F2H C1H F3H 109.5
F1H C1H S1H 109.5
F2H C1H S1H 109.5
F3H C1H S1H 109.5
O2H S1H O1H 109.5
O2H S1H O3H 109.5
O1H S1H O3H 109.5
O2H S1H C1H 109.5
O1H S1H C1H 109.5
O3H S1H C1H 109.5
F1D C1D F3D 109.5
F1D C1D F2D 109.5
F3D C1D F2D 109.5
F1D C1D S1D 109.5
F3D C1D S1D 109.5
F2D C1D S1D 109.5
O1D S1D O3D 109.5
O1D S1D O2D 109.5
O3D S1D O2D 109.5
O1D S1D C1D 109.5
O3D S1D C1D 109.5
O2D S1D C1D 109.5
F2I C1I F1I 109.5
F2I C1I F3I 109.5
F1I C1I F3I 109.5
F2I C1I S1I 109.5
F1I C1I S1I 109.5
F3I C1I S1I 109.5
O1I S1I O2I 109.5
O1I S1I O3I 109.5
O2I S1I O3I 109.5
O1I S1I C1I 109.5
O2I S1I C1I 109.5
O3I S1I C1I 109.5
F3E C1E F1E 109.7(13)
F3E C1E F2E 109.0(14)
F1E C1E F2E 104.9(15)
F3E C1E S1E 111.6(14)
F1E C1E S1E 111.2(11)
F2E C1E S1E 110.3(10)
O1E S1E O2E 115.9(7)
O1E S1E O3E 113.4(7)
O2E S1E O3E 113.9(8)
O1E S1E C1E 102.8(7)
O2E S1E C1E 103.0(9)
O3E S1E C1E 106.0(7)
F1F C1F F3F 107.0(19)
F1F C1F F2F 105.4(14)
F3F C1F F2F 105.0(16)
F1F C1F S1F 116.3(14)
F3F C1F S1F 112.0(11)
F2F C1F S1F 110.3(17)
O1F S1F O2F 111.7(14)
O1F S1F O3F 115.6(15)
O2F S1F O3F 117.2(13)
O1F S1F C1F 102.0(14)
O2F S1F C1F 104.1(8)
O3F S1F C1F 103.8(11)

loop_
_geom_bond_atom_site_label_1
_geom_bond_atom_site_label_2
_geom_bond_distance
Ru1A N3A 2.090(5)
Ru1A N2A 2.106(3)
Ru1A N1A 2.110(3)
Ru1A P1A 2.294(2)
Ru1A P3A 2.310(2)
Ru1A P2A 2.323(2)
N1A C1A 1.128(3)
C1A C2A 1.442(3)
C2A H2A1 0.9800
C2A H2A2 0.9800
C2A H2A3 0.9800
N2A C3A 1.123(3)
C3A C4A 1.442(3)
C4A H4A1 0.9800
C4A H4A2 0.9800
C4A H4A3 0.9800
N3A C5A 1.120(3)
C5A C6A 1.448(3)
C6A H6A1 0.9800
C6A H6A2 0.9800
C6A H6A3 0.9800
C7A C10A 1.494(14)
C7A P1A 1.819(10)
C7A H7A1 0.9900
C7A H7A2 0.9900
C8A C10A 1.569(13)
C8A P2A 1.819(8)
C8A H8A1 0.9900
C8A H8A2 0.9900
C9A C10A 1.557(12)
C9A P3A 1.843(10)
C9A H9A1 0.9900
C9A H9A2 0.9900
C10A C11A 1.532(13)
C11A H11A 0.9800
C11A H11B 0.9800
C11A H11C 0.9800
C12A C13A 1.36(2)
C12A C17A 1.387(18)
C12A P1A 1.811(9)
C13A C14A 1.394(18)
C13A H13A 0.9500
C14A C15A 1.34(2)
C14A H14A 0.9500
C15A C16A 1.31(2)
C15A H15A 0.9500
C16A C17A 1.421(15)
C16A H16A 0.9500
C17A H17A 0.9500
C18A C23A 1.362(14)
C18A C19A 1.393(12)
C18A P1A 1.838(10)
C19A C20A 1.341(15)
C19A H19A 0.9500
C20A C21A 1.439(19)
C20A H20A 0.9500
C21A C22A 1.390(15)
C21A H21A 0.9500
C22A C23A 1.401(14)
C22A H22A 0.9500
C23A H23A 0.9500
C24A C25A 1.393(15)
C24A C29A 1.397(15)
C24A P2A 1.837(9)
C25A C26A 1.383(17)
C25A H25A 0.9500
C26A C27A 1.34(2)
C26A H26A 0.9500
C27A C28A 1.35(2)
C27A H27A 0.9500
C28A C29A 1.401(18)
C28A H28A 0.9500
C29A H29A 0.9500
C30A C35A 1.378(14)
C30A C31A 1.381(14)
C30A P2A 1.831(8)
C31A C32A 1.395(14)
C31A H31A 0.9500
C32A C33A 1.40(2)
C32A H32A 0.9500
C33A C34A 1.390(19)
C33A H33A 0.9500
C34A C35A 1.396(13)
C34A H34A 0.9500
C35A H35A 0.9500
C36A C37A 1.389(15)
C36A C41A 1.400(14)
C36A P3A 1.811(10)
C37A C38A 1.423(17)
C37A H37A 0.9500
C38A C39A 1.30(3)
C38A H38A 0.9500
C39A C40A 1.38(2)
C39A H39A 0.9500
C40A C41A 1.397(14)
C40A H40A 0.9500
C41A H41A 0.9500
C42A C47G 1.33(2)
C42A C43A 1.38(3)
C42A C47A 1.40(3)
C42A C43G 1.47(2)
C42A P3A 1.824(11)
C45A C46A 1.31(3)
C45A C44G 1.32(3)
C45A C46G 1.38(3)
C45A C44A 1.55(3)
C45A H45A 0.9500
C43A C44A 1.30(4)
C43A H43A 0.9500
C44A H44A 0.9500
C46A C47A 1.41(3)
C46A H46A 0.9500
C47A H47A 0.9500
C43G C44G 1.38(3)
C43G H43G 0.9500
C44G H44G 0.9500
C46G C47G 1.37(3)
C46G H46G 0.9500
C47G H47G 0.9500
Ru1B N3B 2.112(3)
Ru1B N2B 2.126(3)
Ru1B N1B 2.129(5)
Ru1B P1B 2.300(2)
Ru1B P3B 2.306(2)
Ru1B P2B 2.3164(19)
N1B C1B 1.121(3)
C1B C2B 1.450(3)
C2B H2B1 0.9800
C2B H2B2 0.9800
C2B H2B3 0.9800
N2B C3B 1.117(3)
C3B C4B 1.441(3)
C4B H4B1 0.9800
C4B H4B2 0.9800
C4B H4B3 0.9800
N3B C5B 1.139(3)
C5B C6B 1.433(3)
C6B H6B1 0.9800
C6B H6B2 0.9800
C6B H6B3 0.9800
C7B C10B 1.553(13)
C7B P1B 1.835(9)
C7B H7B1 0.9900
C7B H7B2 0.9900
C8B C10B 1.503(13)
C8B P2B 1.851(8)
C8B H8B1 0.9900
C8B H8B2 0.9900
C9B C10B 1.593(14)
C9B P3B 1.800(11)
C9B H9B1 0.9900
C9B H9B2 0.9900
C10B C11B 1.512(12)
C11B H11D 0.9800
C11B H11E 0.9800
C11B H11F 0.9800
C12B C13B 1.354(14)
C12B C17B 1.389(14)
C12B P1B 1.832(9)
C13B C14B 1.399(13)
C13B H13B 0.9500
C14B C15B 1.385(18)
C14B H14B 0.9500
C15B C16B 1.358(16)
C15B H15B 0.9500
C16B C17B 1.423(13)
C16B H16B 0.9500
C17B H17B 0.9500
C18B C19B 1.371(14)
C18B C23B 1.386(15)
C18B P1B 1.844(10)
C19B C20B 1.380(15)
C19B H19B 0.9500
C20B C21B 1.356(19)
C20B H20B 0.9500
C21B C22B 1.38(2)
C21B H21B 0.9500
C22B C23B 1.415(16)
C22B H22B 0.9500
C23B H23B 0.9500
C24B C25B 1.384(14)
C24B C29B 1.387(14)
C24B P2B 1.847(10)
C25B C26B 1.403(15)
C25B H25B 0.9500
C26B C27B 1.336(18)
C26B H26B 0.9500
C27B C28B 1.348(19)
C27B H27B 0.9500
C28B C29B 1.395(15)
C28B H28B 0.9500
C29B H29B 0.9500
C30B C31B 1.394(13)
C30B C35B 1.432(12)
C30B P2B 1.835(8)
C31B C32B 1.405(11)
C31B H31B 0.9500
C32B C33B 1.368(14)
C32B H32B 0.9500
C33B C34B 1.372(15)
C33B H33B 0.9500
C34B C35B 1.365(13)
C34B H34B 0.9500
C35B H35B 0.9500
C36B C41B 1.363(16)
C36B C37B 1.373(15)
C36B P3B 1.848(9)
C37B C38B 1.403(16)
C37B H37B 0.9500
C38B C39B 1.33(2)
C38B H38B 0.9500
C39B C40B 1.355(19)
C39B H39B 0.9500
C40B C41B 1.380(15)
C40B H40B 0.9500
C41B H41B 0.9500
C42B C47B 1.397(16)
C42B C43B 1.406(14)
C42B P3B 1.825(10)
C43B C44B 1.373(18)
C43B H43B 0.9500
C44B C45B 1.36(2)
C44B H44B 0.9500
C45B C46B 1.354(17)
C45B H45B 0.9500
C46B C47B 1.400(14)
C46B H46B 0.9500
C47B H47B 0.9500
C1C F3C 1.3502
C1C F1C 1.3502
C1C F2C 1.3502
C1C S1C 1.8198
S1C O1C 1.4210
S1C O3C 1.4210
S1C O2C 1.4210
C1H F1H 1.3486
C1H F2H 1.3486
C1H F3H 1.3486
C1H S1H 1.7931
S1H O2H 1.4216
S1H O1H 1.4216
S1H O3H 1.4217
C1D F1D 1.3469
C1D F3D 1.3469
C1D F2D 1.3470
C1D S1D 1.8223
S1D O1D 1.4177
S1D O3D 1.4177
S1D O2D 1.4178
C1I F2I 1.3499
C1I F1I 1.3500
C1I F3I 1.3500
C1I S1I 1.8187
S1I O1I 1.4269
S1I O2I 1.4269
S1I O3I 1.4269
C1E F3E 1.27(2)
C1E F1E 1.345(19)
C1E F2E 1.354(18)
C1E S1E 1.812(15)
S1E O1E 1.393(10)
S1E O2E 1.423(14)
S1E O3E 1.441(12)
C1F F1F 1.30(3)
C1F F3F 1.314(17)
C1F F2F 1.36(3)
C1F S1F 1.802(17)
S1F O1F 1.37(3)
S1F O2F 1.396(12)
S1F O3F 1.47(2)

loop_
_geom_torsion_atom_site_label_1
_geom_torsion_atom_site_label_2
_geom_torsion_atom_site_label_3
_geom_torsion_atom_site_label_4
_geom_torsion
P1A C7A C10A C11A 157.8(7)
P1A C7A C10A C9A -84.2(9)
P1A C7A C10A C8A 40.8(9)
P3A C9A C10A C7A 44.3(10)
P3A C9A C10A C11A 164.6(8)
P3A C9A C10A C8A -81.8(9)
P2A C8A C10A C7A -81.5(8)
P2A C8A C10A C11A 159.1(6)
P2A C8A C10A C9A 45.3(9)
C17A C12A C13A C14A 4(3)
P1A C12A C13A C14A -177(2)
C12A C13A C14A C15A 4(4)
C13A C14A C15A C16A -11(4)
C14A C15A C16A C17A 11(3)
C13A C12A C17A C16A -5(2)
P1A C12A C17A C16A 176.9(10)
C15A C16A C17A C12A -3(2)
C23A C18A C19A C20A 1.3(17)
P1A C18A C19A C20A -179.0(9)
C18A C19A C20A C21A -4.4(18)
C19A C20A C21A C22A 5.9(17)
C20A C21A C22A C23A -4.2(17)
C19A C18A C23A C22A 0.5(15)
P1A C18A C23A C22A -179.3(8)
C21A C22A C23A C18A 1.1(17)
C29A C24A C25A C26A -2.3(13)
P2A C24A C25A C26A 178.9(7)
C24A C25A C26A C27A 3.1(16)
C25A C26A C27A C28A -3.5(18)
C26A C27A C28A C29A 3.2(19)
C25A C24A C29A C28A 2.1(14)
P2A C24A C29A C28A -179.0(8)
C27A C28A C29A C24A -2.6(17)
C35A C30A C31A C32A 0.6(19)
P2A C30A C31A C32A 179.5(12)
C30A C31A C32A C33A 0(2)
C31A C32A C33A C34A -3(2)
C32A C33A C34A C35A 4(2)
C31A C30A C35A C34A 1.0(17)
P2A C30A C35A C34A -177.8(9)
C33A C34A C35A C30A -3.4(18)
C41A C36A C37A C38A 0(2)
P3A C36A C37A C38A 177.5(14)
C36A C37A C38A C39A 6(3)
C37A C38A C39A C40A -6(4)
C38A C39A C40A C41A 0(3)
C39A C40A C41A C36A 6(2)
C37A C36A C41A C40A -6(2)
P3A C36A C41A C40A 176.3(11)
C47G C42A C43A C44A -61(3)
C47A C42A C43A C44A -11(3)
C43G C42A C43A C44A 58(3)
P3A C42A C43A C44A 176(2)
C42A C43A C44A C45A 6(4)
C46A C45A C44A C43A -5(3)
C44G C45A C44A C43A -76(2)
C46G C45A C44A C43A 52(2)
C44G C45A C46A C47A 70(3)
C46G C45A C46A C47A -62(3)
C44A C45A C46A C47A 8(3)
C47G C42A C47A C46A 74(2)
C43A C42A C47A C46A 13(3)
C43G C42A C47A C46A -48(2)
P3A C42A C47A C46A -175.1(15)
C45A C46A C47A C42A -12(3)
C47G C42A C43G C44G 5(3)
C43A C42A C43G C44G -68(2)
C47A C42A C43G C44G 59(2)
P3A C42A C43G C44G -174.9(16)
C46A C45A C44G C43G -57(2)
C46G C45A C44G C43G -5(3)
C44A C45A C44G C43G 64(2)
C42A C43G C44G C45A -1(3)
C46A C45A C46G C47G 69(2)
C44G C45A C46G C47G 7(3)
C44A C45A C46G C47G -53(2)
C43A C42A C47G C46G 62(2)
C47A C42A C47G C46G -70(2)
C43G C42A C47G C46G -2(2)
P3A C42A C47G C46G 177.4(14)
C45A C46G C47G C42A -3(3)
C13A C12A P1A C7A -3.6(16)
C17A C12A P1A C7A 174.7(8)
C13A C12A P1A C18A -110.9(16)
C17A C12A P1A C18A 67.3(9)
C13A C12A P1A Ru1A 119.7(15)
C17A C12A P1A Ru1A -62.1(9)
C10A C7A P1A C12A 160.5(7)
C10A C7A P1A C18A -93.8(7)
C10A C7A P1A Ru1A 34.8(8)
C23A C18A P1A C12A -123.1(9)
C19A C18A P1A C12A 57.1(9)
C23A C18A P1A C7A 127.5(8)
C19A C18A P1A C7A -52.3(9)
C23A C18A P1A Ru1A 3.8(10)
C19A C18A P1A Ru1A -175.9(7)
C10A C8A P2A C30A -95.9(7)
C10A C8A P2A C24A 161.8(6)
C10A C8A P2A Ru1A 32.3(7)
C35A C30A P2A C8A -1.6(10)
C31A C30A P2A C8A 179.6(9)
C35A C30A P2A C24A 104.8(9)
C31A C30A P2A C24A -74.0(9)
C35A C30A P2A Ru1A -126.8(8)
C31A C30A P2A Ru1A 54.4(9)
C25A C24A P2A C8A -162.5(7)
C29A C24A P2A C8A 18.7(8)
C25A C24A P2A C30A 88.0(8)
C29A C24A P2A C30A -90.8(8)
C25A C24A P2A Ru1A -38.2(8)
C29A C24A P2A Ru1A 143.0(6)
C37A C36A P3A C42A -114.6(13)
C41A C36A P3A C42A 62.8(10)
C37A C36A P3A C9A -8.2(14)
C41A C36A P3A C9A 169.2(10)
C37A C36A P3A Ru1A 116.5(12)
C41A C36A P3A Ru1A -66.1(10)
C47G C42A P3A C36A -63.0(12)
C43A C42A P3A C36A 35.9(13)
C47A C42A P3A C36A -136.7(13)
C43G C42A P3A C36A 116.8(12)
C47G C42A P3A C9A -171.6(11)
C43A C42A P3A C9A -72.6(13)
C47A C42A P3A C9A 114.7(13)
C43G C42A P3A C9A 8.2(13)
C47G C42A P3A Ru1A 63.2(12)
C43A C42A P3A Ru1A 162.1(12)
C47A C42A P3A Ru1A -10.5(14)
C43G C42A P3A Ru1A -117.1(12)
C10A C9A P3A C36A 154.7(7)
C10A C9A P3A C42A -100.2(8)
C10A C9A P3A Ru1A 28.9(8)
P2B C8B C10B C11B 166.4(7)
P2B C8B C10B C7B 46.6(9)
P2B C8B C10B C9B -77.2(8)
P1B C7B C10B C8B -79.9(8)
P1B C7B C10B C11B 160.3(7)
P1B C7B C10B C9B 43.8(9)
P3B C9B C10B C8B 38.1(9)
P3B C9B C10B C11B 156.1(7)
P3B C9B C10B C7B -85.9(8)
C17B C12B C13B C14B -4.9(18)
P1B C12B C13B C14B -178.6(10)
C12B C13B C14B C15B 1(2)
C13B C14B C15B C16B 2(2)
C14B C15B C16B C17B -1(2)
C13B C12B C17B C16B 6.1(17)
P1B C12B C17B C16B -179.7(9)
C15B C16B C17B C12B -3.4(18)
C23B C18B C19B C20B 2.6(15)
P1B C18B C19B C20B 177.5(8)
C18B C19B C20B C21B -2.3(17)
C19B C20B C21B C22B 1.7(19)
C20B C21B C22B C23B -2(2)
C19B C18B C23B C22B -2.3(15)
P1B C18B C23B C22B -177.2(8)
C21B C22B C23B C18B 1.9(18)
C29B C24B C25B C26B 0.7(14)
P2B C24B C25B C26B 177.3(8)
C24B C25B C26B C27B 1.1(16)
C25B C26B C27B C28B -2.6(18)
C26B C27B C28B C29B 2.4(17)
C25B C24B C29B C28B -0.8(13)
P2B C24B C29B C28B -177.6(7)
C27B C28B C29B C24B -0.7(15)
C35B C30B C31B C32B 2.3(13)
P2B C30B C31B C32B -179.6(7)
C30B C31B C32B C33B -0.2(14)
C31B C32B C33B C34B -1.4(15)
C32B C33B C34B C35B 0.6(16)
C33B C34B C35B C30B 1.6(15)
C31B C30B C35B C34B -3.1(13)
P2B C30B C35B C34B 179.0(8)
C41B C36B C37B C38B 2.4(17)
P3B C36B C37B C38B 177.7(10)
C36B C37B C38B C39B -1(2)
C37B C38B C39B C40B -2(2)
C38B C39B C40B C41B 3(2)
C37B C36B C41B C40B -1.8(16)
P3B C36B C41B C40B -177.2(9)
C39B C40B C41B C36B -0.9(18)
C47B C42B C43B C44B -1.4(19)
P3B C42B C43B C44B -175.6(11)
C42B C43B C44B C45B -2(2)
C43B C44B C45B C46B 3(2)
C44B C45B C46B C47B 0.3(19)
C43B C42B C47B C46B 4.1(15)
P3B C42B C47B C46B 178.2(8)
C45B C46B C47B C42B -3.6(17)
C13B C12B P1B C7B -26.6(10)
C17B C12B P1B C7B 159.5(8)
C13B C12B P1B C18B -132.6(9)
C17B C12B P1B C18B 53.5(9)
C13B C12B P1B Ru1B 99.3(9)
C17B C12B P1B Ru1B -74.6(9)
C10B C7B P1B C12B 154.5(6)
C10B C7B P1B C18B -101.9(7)
C10B C7B P1B Ru1B 27.9(7)
C19B C18B P1B C12B 37.7(8)
C23B C18B P1B C12B -147.5(8)
C19B C18B P1B C7B -70.6(8)
C23B C18B P1B C7B 104.2(8)
C19B C18B P1B Ru1B 162.9(7)
C23B C18B P1B Ru1B -22.3(9)
C31B C30B P2B C24B -73.8(7)
C35B C30B P2B C24B 104.2(8)
C31B C30B P2B C8B 179.9(7)
C35B C30B P2B C8B -2.1(9)
C31B C30B P2B Ru1B 55.8(7)
C35B C30B P2B Ru1B -126.2(7)
C25B C24B P2B C30B -94.3(8)
C29B C24B P2B C30B 82.5(7)
C25B C24B P2B C8B 14.8(8)
C29B C24B P2B C8B -168.5(7)
C25B C24B P2B Ru1B 139.1(7)
C29B C24B P2B Ru1B -44.2(7)
C10B C8B P2B C30B -99.6(7)
C10B C8B P2B C24B 157.7(7)
C10B C8B P2B Ru1B 27.5(8)
C10B C9B P3B C42B -89.9(7)
C10B C9B P3B C36B 166.9(7)
C10B C9B P3B Ru1B 38.7(7)
C47B C42B P3B C9B 151.4(8)
C43B C42B P3B C9B -34.7(10)
C47B C42B P3B C36B -99.8(9)
C43B C42B P3B C36B 74.1(10)
C47B C42B P3B Ru1B 27.5(9)
C43B C42B P3B Ru1B -158.5(8)
C41B C36B P3B C9B -173.6(8)
C37B C36B P3B C9B 11.1(10)
C41B C36B P3B C42B 78.5(9)
C37B C36B P3B C42B -96.8(10)
C41B C36B P3B Ru1B -49.5(9)
C37B C36B P3B Ru1B 135.3(8)
F3C C1C S1C O1C 59.9
F1C C1C S1C O1C -60.1
F2C C1C S1C O1C 179.9
F3C C1C S1C O3C 179.9
F1C C1C S1C O3C 59.9
F2C C1C S1C O3C -60.1
F3C C1C S1C O2C -60.1
F1C C1C S1C O2C 179.9
F2C C1C S1C O2C 59.9
F1H C1H S1H O2H -179.6
F2H C1H S1H O2H 60.4
F3H C1H S1H O2H -59.6
F1H C1H S1H O1H -59.6
F2H C1H S1H O1H -179.6
F3H C1H S1H O1H 60.4
F1H C1H S1H O3H 60.4
F2H C1H S1H O3H -59.6
F3H C1H S1H O3H -179.6
F1D C1D S1D O1D -58.8
F3D C1D S1D O1D 61.2
F2D C1D S1D O1D -178.8
F1D C1D S1D O3D 61.2
F3D C1D S1D O3D -178.8
F2D C1D S1D O3D -58.8
F1D C1D S1D O2D -178.8
F3D C1D S1D O2D -58.8
F2D C1D S1D O2D 61.2
F2I C1I S1I O1I -179.6
F1I C1I S1I O1I -59.6
F3I C1I S1I O1I 60.4
F2I C1I S1I O2I 60.4
F1I C1I S1I O2I -179.6
F3I C1I S1I O2I -59.6
F2I C1I S1I O3I -59.6
F1I C1I S1I O3I 60.4
F3I C1I S1I O3I -179.6
F3E C1E S1E O1E 54.0(13)
F1E C1E S1E O1E -68.8(14)
F2E C1E S1E O1E 175.3(12)
F3E C1E S1E O2E 174.8(11)
F1E C1E S1E O2E 52.0(14)
F2E C1E S1E O2E -63.9(14)
F3E C1E S1E O3E -65.3(13)
F1E C1E S1E O3E 171.9(12)
F2E C1E S1E O3E 56.0(15)
F1F C1F S1F O1F 58(2)
F3F C1F S1F O1F -65(2)
F2F C1F S1F O1F 178.1(17)
F1F C1F S1F O2F -58.3(19)
F3F C1F S1F O2F 178.3(19)
F2F C1F S1F O2F 61.7(17)
F1F C1F S1F O3F 178.5(16)
F3F C1F S1F O3F 55(2)
F2F C1F S1F O3F -61.5(15)
